data_7714226
loop_
_publ_author_name
'Sun, Xiao-Tong'
'Zhang, Ying-Yu'
'Han, Yan'
'Wang, Xiao-Ping'
'Li, Jie'
'Li, Jun-Yi'
'Ni, Hao-Fei'
'Fu, Da-Wei'
'Zhang, Zhi-Xu'

_publ_section_title
;
 The halogen substitution strategy of inorganic skeletons triggers
 dielectric and band gap regulation of hybrid perovskites
;
_journal_name_full 'Dalton Transactions'
_journal_paper_doi 10.1039/D3DT02924G
_journal_year 2023
_chemical_formula_moiety 'Br3 Pb, C7 H16 N'
_chemical_formula_sum 'C7 H16 Br3 N Pb'
_chemical_formula_weight 561.13
_chemical_name_systematic C7H16PbBr3
_space_group_crystal_system orthorhombic
_space_group_IT_number 61
_space_group_name_Hall '-P 2ac 2ab'
_space_group_name_H-M_alt 'P b c a'
_atom_sites_solution_hydrogens geom
_audit_creation_date 2023-06-25
_audit_creation_method
;
Olex2 1.5
(compiled 2022.04.07 svn.rca3783a0 for OlexSys, GUI svn.r6498)
;
_audit_update_record
;
2023-06-26 deposited with the CCDC.	2023-10-05 downloaded from the CCDC.
;
_cell_angle_alpha 90
_cell_angle_beta 90
_cell_angle_gamma 90
_cell_formula_units_Z 8
_cell_length_a 15.8846(8)
_cell_length_b 7.6949(3)
_cell_length_c 22.2250(10)
_cell_measurement_reflns_used 5175
_cell_measurement_temperature 232.99(10)
_cell_measurement_theta_max 30.3920
_cell_measurement_theta_min 2.2510
_cell_volume 2716.6(2)
_computing_cell_refinement 'CrysAlisPro 1.171.42.63a (Rigaku OD, 2022)'
_computing_data_collection 'CrysAlisPro 1.171.42.63a (Rigaku OD, 2022)'
_computing_data_reduction 'CrysAlisPro 1.171.42.63a (Rigaku OD, 2022)'
_computing_molecular_graphics 'Olex2 1.5 (Dolomanov et al., 2009)'
_computing_publication_material 'Olex2 1.5 (Dolomanov et al., 2009)'
_computing_structure_refinement 'SHELXL 2018/3 (Sheldrick, 2015)'
_computing_structure_solution 'olex2.solve 1.5 (Bourhis et al., 2015)'
_diffrn_ambient_temperature 233
_diffrn_detector_area_resol_mean 10.0000
_diffrn_detector_type HyPix
_diffrn_measured_fraction_theta_full 1.000
_diffrn_measured_fraction_theta_max 0.843
_diffrn_measurement_details
;
List of Runs (angles in degrees, time in seconds):

  # Type    Start    End  Width  t~exp~   \w     \q     \k     \f   Frames
#--------------------------------------------------------------------------
  1  \w    -68.00 -38.00   0.50    1.28    --    4.71 -46.00  32.00   60
  2  \w    -34.00   0.00   0.50    1.28    --    4.71 -46.00  32.00   68
  3  \w    -13.00  36.00   0.50    1.28    --    4.71 -99.00 -30.00   98
  4  \w    -76.00   8.00   0.50    1.28    --   -5.49 -38.00-180.00  168
;
_diffrn_measurement_device 'four-circle diffractometer'
_diffrn_measurement_device_type 'XtaLAB Synergy R, DW system, HyPix'
_diffrn_measurement_method '\w scans'
_diffrn_radiation_type MoK\a
_diffrn_radiation_wavelength 0.71073
_diffrn_reflns_av_R_equivalents 0.0686
_diffrn_reflns_av_unetI/netI 0.0520
_diffrn_reflns_Laue_measured_fraction_full 1.000
_diffrn_reflns_Laue_measured_fraction_max 0.843
_diffrn_reflns_limit_h_max 20
_diffrn_reflns_limit_h_min -16
_diffrn_reflns_limit_k_max 10
_diffrn_reflns_limit_k_min -10
_diffrn_reflns_limit_l_max 23
_diffrn_reflns_limit_l_min -27
_diffrn_reflns_number 17313
_diffrn_reflns_point_group_measured_fraction_full 1.000
_diffrn_reflns_point_group_measured_fraction_max 0.843
_diffrn_reflns_theta_full 25.242
_diffrn_reflns_theta_max 30.668
_diffrn_reflns_theta_min 1.833
_exptl_absorpt_coefficient_mu 21.206
_exptl_absorpt_correction_T_max 1.00000
_exptl_absorpt_correction_T_min 0.06412
_exptl_absorpt_correction_type multi-scan
_exptl_absorpt_process_details
;
CrysAlisPro 1.171.42.63a (Rigaku Oxford Diffraction, 2022)
Empirical absorption correction using spherical harmonics,
implemented in SCALE3 ABSPACK scaling algorithm.
;
_exptl_crystal_colour colourless
_exptl_crystal_colour_primary colourless
_exptl_crystal_density_diffrn 2.744
_exptl_crystal_description needle
_exptl_crystal_F_000 2016
_exptl_crystal_preparation 1
_exptl_crystal_recrystallization_method 1
_refine_diff_density_max 1.495
_refine_diff_density_min -1.664
_refine_diff_density_rms 0.270
_refine_ls_extinction_method none
_refine_ls_goodness_of_fit_ref 1.076
_refine_ls_hydrogen_treatment constr
_refine_ls_matrix_type full
_refine_ls_number_parameters 112
_refine_ls_number_reflns 3541
_refine_ls_number_restraints 0
_refine_ls_restrained_S_all 1.076
_refine_ls_R_factor_all 0.0888
_refine_ls_R_factor_gt 0.0498
_refine_ls_shift/su_max 0.000
_refine_ls_shift/su_mean 0.000
_refine_ls_structure_factor_coef Fsqd
_refine_ls_weighting_details 'w=1/[\s^2^(Fo^2^)+(0.0495P)^2^+8.4394P] where P=(Fo^2^+2Fc^2^)/3'
_refine_ls_weighting_scheme calc
_refine_ls_wR_factor_gt 0.1020
_refine_ls_wR_factor_ref 0.1148
_reflns_Friedel_coverage 0.000
_reflns_number_gt 2393
_reflns_number_total 3541
_reflns_threshold_expression 'I > 2\s(I)'
_cod_data_source_file d3dt02924g2.cif
_cod_data_source_block '[c7h16n]pbbr3-233k_auto'
_cod_database_code 7714226
_shelx_shelxl_version_number 2018/3
_shelx_space_group_comment
;
The symmetry employed for this shelxl refinement is uniquely defined
by the following loop, which should always be used as a source of
symmetry information in preference to the above space-group names.
They are only intended as comments.
;
_olex2_refinement_description
;
1. Fixed Uiso
 At 1.2 times of:
  All C(H) groups, All C(H,H) groups
 At 1.5 times of:
  All C(H,H,H) groups
2.a Ternary CH refined with riding coordinates:
 C5(H5)
2.b Secondary CH2 refined with riding coordinates:
 C4(H4A,H4B), C6(H6A,H6B), C7(H7A,H7B)
2.c Idealised Me refined as rotating group:
 C3(H3A,H3B,H3C), C1(H1A,H1B,H1C), C2(H2A,H2B,H2C)
;
_olex2_exptl_crystal_mounting_method 1
_olex2_submission_special_instructions 'No special instructions were received'
_oxdiff_exptl_absorpt_empirical_details
;
Empirical correction (ABSPACK) includes:
- Absorption correction using spherical harmonics
- Frame scaling
;

loop_
_space_group_symop_operation_xyz
'x, y, z'
'-x+1/2, -y, z+1/2'
'-x, y+1/2, -z+1/2'
'x+1/2, -y+1/2, -z'
'-x, -y, -z'
'x-1/2, y, -z-1/2'
'x, -y-1/2, z-1/2'
'-x-1/2, y-1/2, z'

loop_
_atom_site_label
_atom_site_type_symbol
_atom_site_fract_x
_atom_site_fract_y
_atom_site_fract_z
_atom_site_U_iso_or_equiv
_atom_site_adp_type
_atom_site_occupancy
_atom_site_site_symmetry_order
_atom_site_calc_flag
_atom_site_refinement_flags_posn
_atom_site_refinement_flags_adp
_atom_site_refinement_flags_occupancy
_atom_site_disorder_assembly
_atom_site_disorder_group
Pb1 Pb 0.24965(2) 0.16986(4) 0.36027(2) 0.02680(12) Uani 1 1 d . . . . .
Br1 Br 0.31515(6) 0.40974(12) 0.45373(4) 0.0340(2) Uani 1 1 d . . . . .
Br2 Br 0.39864(6) -0.05192(13) 0.35974(4) 0.0380(2) Uani 1 1 d . . . . .
Br3 Br 0.32149(7) 0.41250(13) 0.26608(4) 0.0397(2) Uani 1 1 d . . . . .
N1 N 0.5912(5) 0.4614(11) 0.3587(3) 0.0366(18) Uani 1 1 d . . . . .
C5 C 0.6303(6) 0.2110(11) 0.4268(4) 0.035(2) Uani 1 1 d . . . . .
H5 H 0.682678 0.262762 0.442972 0.042 Uiso 1 1 calc R U . . .
C3 C 0.6726(7) 0.5556(14) 0.3684(5) 0.049(3) Uani 1 1 d . . . . .
H3A H 0.692777 0.533346 0.408872 0.073 Uiso 1 1 calc R U . . .
H3B H 0.663782 0.679454 0.363144 0.073 Uiso 1 1 calc R U . . .
H3C H 0.713945 0.515161 0.339511 0.073 Uiso 1 1 calc R U . . .
C4 C 0.6053(7) 0.2655(12) 0.3650(4) 0.040(2) Uani 1 1 d . . . . .
H4A H 0.553328 0.204831 0.353926 0.048 Uiso 1 1 calc R U . . .
H4B H 0.649260 0.229584 0.336727 0.048 Uiso 1 1 calc R U . . .
C6 C 0.5649(8) 0.1626(14) 0.4718(5) 0.054(3) Uani 1 1 d . . . . .
H6A H 0.505745 0.175922 0.460025 0.065 Uiso 1 1 calc R U . . .
H6B H 0.576669 0.186936 0.514206 0.065 Uiso 1 1 calc R U . . .
C1 C 0.5287(8) 0.5259(16) 0.4021(6) 0.067(4) Uani 1 1 d . . . . .
H1A H 0.550330 0.511929 0.442634 0.101 Uiso 1 1 calc R U . . .
H1B H 0.476894 0.460402 0.397839 0.101 Uiso 1 1 calc R U . . .
H1C H 0.517746 0.647933 0.394468 0.101 Uiso 1 1 calc R U . . .
C7 C 0.6147(8) 0.0224(14) 0.4419(6) 0.060(3) Uani 1 1 d . . . . .
H7A H 0.586146 -0.049461 0.411705 0.072 Uiso 1 1 calc R U . . .
H7B H 0.657140 -0.038436 0.465939 0.072 Uiso 1 1 calc R U . . .
C2 C 0.5625(9) 0.497(2) 0.2957(6) 0.081(5) Uani 1 1 d . . . . .
H2A H 0.554003 0.620562 0.290379 0.121 Uiso 1 1 calc R U . . .
H2B H 0.509921 0.436017 0.288276 0.121 Uiso 1 1 calc R U . . .
H2C H 0.604816 0.456205 0.267521 0.121 Uiso 1 1 calc R U . . .

loop_
_atom_site_aniso_label
_atom_site_aniso_U_11
_atom_site_aniso_U_22
_atom_site_aniso_U_33
_atom_site_aniso_U_23
_atom_site_aniso_U_13
_atom_site_aniso_U_12
Pb1 0.0334(2) 0.02031(16) 0.02672(18) -0.00087(13) -0.00146(19) 0.00017(13)
Br1 0.0395(5) 0.0366(5) 0.0260(5) -0.0028(4) -0.0059(4) -0.0017(4)
Br2 0.0311(5) 0.0478(5) 0.0352(5) 0.0049(4) -0.0029(4) 0.0027(4)
Br3 0.0497(6) 0.0388(5) 0.0307(5) -0.0006(4) 0.0116(4) 0.0057(5)
N1 0.036(4) 0.050(5) 0.023(4) 0.013(4) -0.001(3) -0.009(4)
C5 0.037(5) 0.029(5) 0.038(6) 0.007(4) -0.010(4) -0.006(4)
C3 0.047(7) 0.051(6) 0.048(7) 0.011(5) 0.001(5) -0.021(5)
C4 0.046(6) 0.037(5) 0.037(5) -0.006(4) 0.002(5) -0.008(5)
C6 0.064(8) 0.057(7) 0.042(7) 0.015(5) 0.001(6) -0.010(6)
C1 0.062(8) 0.059(7) 0.081(10) 0.021(7) 0.036(7) 0.027(7)
C7 0.055(7) 0.038(6) 0.088(10) 0.017(6) -0.026(7) 0.001(6)
C2 0.085(10) 0.112(11) 0.045(8) 0.044(8) -0.024(7) -0.041(9)

loop_
_atom_type_symbol
_atom_type_description
_atom_type_scat_dispersion_real
_atom_type_scat_dispersion_imag
_atom_type_scat_source
C C 0.0033 0.0016 'International Tables Vol C Tables 4.2.6.8 and 6.1.1.4'
H H 0.0000 0.0000 'International Tables Vol C Tables 4.2.6.8 and 6.1.1.4'
Br Br -0.2901 2.4595 'International Tables Vol C Tables 4.2.6.8 and 6.1.1.4'
N N 0.0061 0.0033 'International Tables Vol C Tables 4.2.6.8 and 6.1.1.4'
Pb Pb -3.3944 10.1111 'International Tables Vol C Tables 4.2.6.8 and 6.1.1.4'

loop_
_geom_angle_atom_site_label_1
_geom_angle_atom_site_label_2
_geom_angle_atom_site_label_3
_geom_angle
_geom_angle_site_symmetry_1
_geom_angle_site_symmetry_3
_geom_angle_publ_flag
Br1 Pb1 Br1 92.85(3) . 8_655 ?
Br1 Pb1 Br2 81.01(3) . 8_665 ?
Br1 Pb1 Br2 101.15(3) 8_655 8_665 ?
Br1 Pb1 Br3 88.18(3) . . ?
Br1 Pb1 Br3 85.29(3) 8_655 8_655 ?
Br1 Pb1 Br3 178.11(3) . 8_655 ?
Br2 Pb1 Br1 94.72(3) . . ?
Br2 Pb1 Br1 83.86(3) . 8_655 ?
Br2 Pb1 Br2 173.51(3) . 8_665 ?
Br2 Pb1 Br3 85.36(3) . 8_655 ?
Br2 Pb1 Br3 92.99(3) . . ?
Br3 Pb1 Br1 176.76(3) . 8_655 ?
Br3 Pb1 Br2 99.07(3) 8_655 8_665 ?
Br3 Pb1 Br2 82.05(3) . 8_665 ?
Br3 Pb1 Br3 93.70(3) . 8_655 ?
Pb1 Br1 Pb1 79.28(2) . 8_665 ?
Pb1 Br2 Pb1 78.06(2) . 8_655 ?
Pb1 Br3 Pb1 77.84(2) . 8_665 ?
C3 N1 C4 109.7(8) . . ?
C1 N1 C3 108.9(9) . . ?
C1 N1 C4 111.7(8) . . ?
C1 N1 C2 110.3(10) . . ?
C2 N1 C3 108.1(8) . . ?
C2 N1 C4 108.0(9) . . ?
C4 C5 H5 116.4 . . ?
C4 C5 C7 115.5(9) . . ?
C6 C5 H5 116.4 . . ?
C6 C5 C4 120.2(9) . . ?
C6 C5 C7 59.8(7) . . ?
C7 C5 H5 116.4 . . ?
N1 C3 H3A 109.5 . . ?
N1 C3 H3B 109.5 . . ?
N1 C3 H3C 109.5 . . ?
H3A C3 H3B 109.5 . . ?
H3A C3 H3C 109.5 . . ?
H3B C3 H3C 109.5 . . ?
N1 C4 H4A 108.8 . . ?
N1 C4 H4B 108.8 . . ?
C5 C4 N1 113.7(8) . . ?
C5 C4 H4A 108.8 . . ?
C5 C4 H4B 108.8 . . ?
H4A C4 H4B 107.7 . . ?
C5 C6 H6A 117.7 . . ?
C5 C6 H6B 117.7 . . ?
C5 C6 C7 60.8(7) . . ?
H6A C6 H6B 114.8 . . ?
C7 C6 H6A 117.7 . . ?
C7 C6 H6B 117.7 . . ?
N1 C1 H1A 109.5 . . ?
N1 C1 H1B 109.5 . . ?
N1 C1 H1C 109.5 . . ?
H1A C1 H1B 109.5 . . ?
H1A C1 H1C 109.5 . . ?
H1B C1 H1C 109.5 . . ?
C5 C7 H7A 117.8 . . ?
C5 C7 H7B 117.8 . . ?
C6 C7 C5 59.4(7) . . ?
C6 C7 H7A 117.8 . . ?
C6 C7 H7B 117.8 . . ?
H7A C7 H7B 115.0 . . ?
N1 C2 H2A 109.5 . . ?
N1 C2 H2B 109.5 . . ?
N1 C2 H2C 109.5 . . ?
H2A C2 H2B 109.5 . . ?
H2A C2 H2C 109.5 . . ?
H2B C2 H2C 109.5 . . ?

loop_
_geom_bond_atom_site_label_1
_geom_bond_atom_site_label_2
_geom_bond_distance
_geom_bond_site_symmetry_2
_geom_bond_publ_flag
Pb1 Br1 2.9672(9) . ?
Pb1 Br1 3.0627(9) 8_655 ?
Pb1 Br2 3.1831(10) 8_665 ?
Pb1 Br2 2.9178(10) . ?
Pb1 Br3 3.0283(10) . ?
Pb1 Br3 3.0953(10) 8_655 ?
N1 C3 1.498(12) . ?
N1 C4 1.530(12) . ?
N1 C1 1.470(13) . ?
N1 C2 1.498(13) . ?
C5 H5 0.9900 . ?
C5 C4 1.490(13) . ?
C5 C6 1.488(14) . ?
C5 C7 1.510(14) . ?
C3 H3A 0.9700 . ?
C3 H3B 0.9700 . ?
C3 H3C 0.9700 . ?
C4 H4A 0.9800 . ?
C4 H4B 0.9800 . ?
C6 H6A 0.9800 . ?
C6 H6B 0.9800 . ?
C6 C7 1.494(16) . ?
C1 H1A 0.9700 . ?
C1 H1B 0.9700 . ?
C1 H1C 0.9700 . ?
C7 H7A 0.9800 . ?
C7 H7B 0.9800 . ?
C2 H2A 0.9700 . ?
C2 H2B 0.9700 . ?
C2 H2C 0.9700 . ?

loop_
_geom_torsion_atom_site_label_1
_geom_torsion_atom_site_label_2
_geom_torsion_atom_site_label_3
_geom_torsion_atom_site_label_4
_geom_torsion
_geom_torsion_site_symmetry_1
_geom_torsion_site_symmetry_2
_geom_torsion_site_symmetry_3
_geom_torsion_site_symmetry_4
_geom_torsion_publ_flag
C3 N1 C4 C5 65.2(10) . . . . ?
C4 C5 C6 C7 103.8(10) . . . . ?
C4 C5 C7 C6 -111.5(10) . . . . ?
C6 C5 C4 N1 90.3(11) . . . . ?
C1 N1 C4 C5 -55.7(12) . . . . ?
C7 C5 C4 N1 158.7(9) . . . . ?
C2 N1 C4 C5 -177.2(9) . . . . ?
